data_7233347
loop_
_publ_author_name
'Kong, Jiao-Jiao'
'Zhang, Jia-Chen'
'Jiang, Yu-Xuan'
'Tao, Jin-Xia'
'Wang, Wen-Yan'
'Huang, Xing-Cai'

_publ_section_title
;
 Two-dimensional heterometallic CuIILnIII (Ln = Tb and Dy) coordination
 polymers bridged by dicyanamides showing slow magnetic relaxation
 behavior
;
_journal_issue 34
_journal_name_full CrystEngComm
_journal_page_first 5145
_journal_paper_doi 10.1039/C9CE00673G
_journal_volume 21
_journal_year 2019
_chemical_formula_sum 'C27 H24 Cu Dy N11 O4'
_chemical_formula_weight 792.61
_space_group_crystal_system monoclinic
_space_group_IT_number 14
_space_group_name_Hall '-P 2yn'
_space_group_name_H-M_alt 'P 1 21/n 1'
_symmetry_space_group_name_Hall '-P 2yn'
_symmetry_space_group_name_H-M 'P 1 21/n 1'
_atom_sites_solution_hydrogens geom
_audit_creation_method SHELXL-2014/7
_audit_update_record
;
2019-04-20 deposited with the CCDC.    2019-08-06 downloaded from the CCDC.
;
_cell_angle_alpha 90
_cell_angle_beta 97.364(2)
_cell_angle_gamma 90
_cell_formula_units_Z 4
_cell_length_a 13.2179(17)
_cell_length_b 16.209(2)
_cell_length_c 13.9594(18)
_cell_measurement_reflns_used 9530
_cell_measurement_temperature 293(2)
_cell_measurement_theta_max 26.29
_cell_measurement_theta_min 2.27
_cell_volume 2966.1(7)
_computing_cell_refinement 'SHELXL-2014/7 (Sheldrick 2014)'
_computing_data_collection 'Bruker Apex D8 QUEST'
_computing_data_reduction 'SHELXL-2014/7 (Sheldrick 2014)'
_computing_molecular_graphics Diamond
_computing_publication_material 'SHELXL-2014/7 (Sheldrick 2014)'
_computing_structure_refinement 'SHELXL-2014/7 (Sheldrick, 2014)'
_computing_structure_solution 'SHELXT 2014/7 (Sheldrick, 2014)'
_diffrn_ambient_temperature 293(2)
_diffrn_measured_fraction_theta_full 1.000
_diffrn_measured_fraction_theta_max 0.993
_diffrn_measurement_device_type 'Bruker Apex D8 QUEST'
_diffrn_measurement_method 'phi and omega scans'
_diffrn_radiation_type MoK\a
_diffrn_radiation_wavelength 0.71073
_diffrn_reflns_av_R_equivalents 0.1010
_diffrn_reflns_av_unetI/netI 0.0563
_diffrn_reflns_Laue_measured_fraction_full 1.000
_diffrn_reflns_Laue_measured_fraction_max 0.993
_diffrn_reflns_limit_h_max 17
_diffrn_reflns_limit_h_min -17
_diffrn_reflns_limit_k_max 21
_diffrn_reflns_limit_k_min -21
_diffrn_reflns_limit_l_max 18
_diffrn_reflns_limit_l_min -18
_diffrn_reflns_number 37553
_diffrn_reflns_point_group_measured_fraction_full 1.000
_diffrn_reflns_point_group_measured_fraction_max 0.993
_diffrn_reflns_theta_full 25.242
_diffrn_reflns_theta_max 27.685
_diffrn_reflns_theta_min 1.935
_exptl_absorpt_coefficient_mu 3.270
_exptl_absorpt_correction_T_max 0.696
_exptl_absorpt_correction_T_min 0.398
_exptl_absorpt_correction_type multi-scan
_exptl_absorpt_process_details
;
SADABS 2016/2: Krause, L., Herbst-Irmer, R., Sheldrick G.M. & Stalke D.,
 J. Appl. Cryst. 48 (2015) 3-10
;
_exptl_crystal_colour green
_exptl_crystal_density_diffrn 1.775
_exptl_crystal_description plate
_exptl_crystal_F_000 1560
_exptl_crystal_preparation 'Magnetic properties'
_exptl_crystal_size_max 0.280
_exptl_crystal_size_mid 0.230
_exptl_crystal_size_min 0.120
_refine_diff_density_max 1.636
_refine_diff_density_min -0.639
_refine_diff_density_rms 0.126
_refine_ls_extinction_method none
_refine_ls_goodness_of_fit_ref 0.987
_refine_ls_hydrogen_treatment constr
_refine_ls_matrix_type full
_refine_ls_number_parameters 401
_refine_ls_number_reflns 6893
_refine_ls_number_restraints 0
_refine_ls_restrained_S_all 0.987
_refine_ls_R_factor_all 0.0486
_refine_ls_R_factor_gt 0.0370
_refine_ls_shift/su_max 0.001
_refine_ls_shift/su_mean 0.000
_refine_ls_structure_factor_coef Fsqd
_refine_ls_weighting_details 'w=1/[\s^2^(Fo^2^)+(0.0443P)^2^] where P=(Fo^2^+2Fc^2^)/3'
_refine_ls_weighting_scheme calc
_refine_ls_wR_factor_gt 0.0875
_refine_ls_wR_factor_ref 0.0917
_reflns_Friedel_coverage 0.000
_reflns_number_gt 5552
_reflns_number_total 6893
_reflns_threshold_expression 'I > 2\s(I)'
_cod_data_source_file c9ce00673g2.cif
_cod_data_source_block 3-CuDy
_cod_depositor_comments 'Adding full bibliography for 7233345--7233347.cif.'
_cod_database_code 7233347
_shelx_shelxl_version_number 2014/7
_shelx_space_group_comment
;
The symmetry employed for this shelxl refinement is uniquely defined
by the following loop, which should always be used as a source of
symmetry information in preference to the above space-group names.
They are only intended as comments.
;
_shelx_estimated_absorpt_t_min 0.461
_shelx_estimated_absorpt_t_max 0.695

loop_
_space_group_symop_operation_xyz
'x, y, z'
'-x+1/2, y+1/2, -z+1/2'
'-x, -y, -z'
'x-1/2, -y-1/2, z-1/2'

loop_
_atom_site_label
_atom_site_type_symbol
_atom_site_fract_x
_atom_site_fract_y
_atom_site_fract_z
_atom_site_U_iso_or_equiv
_atom_site_adp_type
_atom_site_occupancy
_atom_site_site_symmetry_order
_atom_site_calc_flag
_atom_site_refinement_flags_posn
_atom_site_refinement_flags_adp
Cu1 Cu 0.41502(4) 0.07838(3) 0.72206(4) 0.03352(12) Uani 1 1 d . .
Dy1 Dy 0.17915(2) 0.06025(2) 0.79259(2) 0.03171(7) Uani 1 1 d . .
C1 C 0.3935(3) -0.0416(2) 0.8696(3) 0.0335(9) Uani 1 1 d . .
C2 C 0.3317(3) -0.1026(3) 0.9042(3) 0.0402(10) Uani 1 1 d . .
C3 C 0.3741(4) -0.1688(3) 0.9565(3) 0.0487(12) Uani 1 1 d . .
H3 H 0.3323 -0.2096 0.9768 0.058 Uiso 1 1 calc R U
C4 C 0.4785(4) -0.1745(3) 0.9788(4) 0.0540(13) Uani 1 1 d . .
H4 H 0.5068 -0.2185 1.0157 0.065 Uiso 1 1 calc R U
C5 C 0.5400(4) -0.1166(3) 0.9475(3) 0.0513(12) Uani 1 1 d . .
H5 H 0.6103 -0.1213 0.9632 0.062 Uiso 1 1 calc R U
C6 C 0.4997(3) -0.0493(3) 0.8916(3) 0.0392(10) Uani 1 1 d . .
C7 C 0.5688(3) 0.0112(3) 0.8628(3) 0.0424(10) Uani 1 1 d . .
H7 H 0.6357 0.0080 0.8928 0.051 Uiso 1 1 calc R U
C8 C 0.6319(3) 0.1280(3) 0.7899(3) 0.0480(11) Uani 1 1 d . .
H8A H 0.6945 0.1082 0.8265 0.058 Uiso 1 1 calc R U
H8B H 0.6153 0.1805 0.8173 0.058 Uiso 1 1 calc R U
C9 C 0.6502(3) 0.1416(3) 0.6855(3) 0.0431(10) Uani 1 1 d . .
C10 C 0.6687(4) 0.0612(3) 0.6355(4) 0.0604(14) Uani 1 1 d . .
H10A H 0.7290 0.0353 0.6679 0.091 Uiso 1 1 calc R U
H10B H 0.6778 0.0720 0.5696 0.091 Uiso 1 1 calc R U
H10C H 0.6112 0.0253 0.6375 0.091 Uiso 1 1 calc R U
C11 C 0.7438(3) 0.1980(3) 0.6897(4) 0.0611(14) Uani 1 1 d . .
H11A H 0.8000 0.1734 0.7301 0.092 Uiso 1 1 calc R U
H11B H 0.7283 0.2507 0.7158 0.092 Uiso 1 1 calc R U
H11C H 0.7618 0.2054 0.6257 0.092 Uiso 1 1 calc R U
C12 C 0.5623(3) 0.1892(3) 0.6305(4) 0.0502(12) Uani 1 1 d . .
H12A H 0.5558 0.2415 0.6630 0.060 Uiso 1 1 calc R U
H12B H 0.5794 0.2013 0.5664 0.060 Uiso 1 1 calc R U
C13 C 0.4082(3) 0.1545(3) 0.5363(3) 0.0378(9) Uani 1 1 d . .
H13 H 0.4415 0.1761 0.4872 0.045 Uiso 1 1 calc R U
C14 C 0.3026(3) 0.1330(2) 0.5104(3) 0.0353(9) Uani 1 1 d . .
C15 C 0.2609(4) 0.1425(3) 0.4132(3) 0.0455(11) Uani 1 1 d . .
H15 H 0.3027 0.1555 0.3666 0.055 Uiso 1 1 calc R U
C16 C 0.1581(4) 0.1324(3) 0.3879(3) 0.0486(12) Uani 1 1 d . .
H16 H 0.1307 0.1370 0.3233 0.058 Uiso 1 1 calc R U
C17 C 0.0951(4) 0.1157(3) 0.4552(3) 0.0456(11) Uani 1 1 d . .
H17 H 0.0253 0.1105 0.4365 0.055 Uiso 1 1 calc R U
C18 C 0.1341(3) 0.1065(2) 0.5514(3) 0.0344(9) Uani 1 1 d . .
C19 C 0.2395(3) 0.1131(2) 0.5800(3) 0.0321(9) Uani 1 1 d . .
C20 C -0.0299(3) 0.0995(3) 0.6054(4) 0.0526(13) Uani 1 1 d . .
H20A H -0.0480 0.1545 0.5843 0.079 Uiso 1 1 calc R U
H20B H -0.0602 0.0874 0.6628 0.079 Uiso 1 1 calc R U
H20C H -0.0544 0.0610 0.5555 0.079 Uiso 1 1 calc R U
C21 C 0.1633(4) -0.1550(4) 0.8972(7) 0.116(3) Uani 1 1 d . .
H21A H 0.1898 -0.2055 0.8745 0.174 Uiso 1 1 calc R U
H21B H 0.0965 -0.1451 0.8635 0.174 Uiso 1 1 calc R U
H21C H 0.1592 -0.1594 0.9652 0.174 Uiso 1 1 calc R U
C22 C 0.4591(4) -0.1149(3) 0.6624(3) 0.0460(11) Uani 1 1 d . .
C23 C 0.1828(4) -0.1157(3) 0.6401(4) 0.0477(11) Uani 1 1 d . .
C24 C 0.2951(3) 0.2476(3) 0.8779(3) 0.0437(11) Uani 1 1 d . .
C25 C 0.0391(4) 0.2452(3) 0.8107(3) 0.0474(11) Uani 1 1 d . .
C26 C 0.1520(4) 0.0605(3) 1.0426(4) 0.0580(14) Uani 1 1 d . .
C27 C -0.0554(4) -0.0259(4) 0.8418(3) 0.0523(12) Uani 1 1 d . .
O1 O 0.3486(2) 0.02086(16) 0.82040(19) 0.0355(6) Uani 1 1 d . .
O2 O 0.27325(19) 0.10311(17) 0.67300(19) 0.0339(6) Uani 1 1 d . .
O3 O 0.2288(2) -0.0888(2) 0.8803(3) 0.0566(9) Uani 1 1 d . .
O4 O 0.0788(2) 0.09301(19) 0.6258(2) 0.0411(7) Uani 1 1 d . .
N1 N 0.5497(3) 0.0691(2) 0.8011(3) 0.0402(8) Uani 1 1 d . .
N2 N 0.4624(2) 0.1472(2) 0.6203(3) 0.0368(8) Uani 1 1 d . .
N3 N 0.4293(3) -0.0491(2) 0.6449(3) 0.0530(10) Uani 1 1 d . .
N4 N 0.2830(3) 0.1817(2) 0.8542(3) 0.0488(10) Uani 1 1 d . .
N5 N 0.0684(3) 0.1800(3) 0.8023(3) 0.0588(11) Uani 1 1 d . .
N6 N -0.0067(3) 0.3146(3) 0.8199(4) 0.0663(13) Uani 1 1 d . .
N7 N 0.1751(3) 0.0643(3) 0.9678(3) 0.0580(12) Uani 1 1 d . .
N8 N 0.1718(3) -0.0574(2) 0.6819(3) 0.0493(10) Uani 1 1 d . .
N9 N 0.1939(4) -0.1788(3) 0.5843(3) 0.0745(15) Uani 1 1 d . .
N10 N 0.0139(3) -0.0021(3) 0.8112(3) 0.0516(10) Uani 1 1 d . .
N11 N -0.1346(4) -0.0597(4) 0.8675(4) 0.115(3) Uani 1 1 d . .

loop_
_atom_site_aniso_label
_atom_site_aniso_U_11
_atom_site_aniso_U_22
_atom_site_aniso_U_33
_atom_site_aniso_U_23
_atom_site_aniso_U_13
_atom_site_aniso_U_12
Cu1 0.0287(3) 0.0341(3) 0.0373(3) 0.0057(2) 0.0024(2) 0.0002(2)
Dy1 0.03144(11) 0.02726(11) 0.03762(12) 0.00272(8) 0.00901(8) -0.00156(8)
C1 0.042(2) 0.0234(19) 0.033(2) 0.0024(15) -0.0009(17) 0.0034(17)
C2 0.045(3) 0.034(2) 0.040(2) 0.0043(19) -0.0014(19) 0.0002(19)
C3 0.065(3) 0.033(2) 0.045(3) 0.010(2) -0.003(2) -0.002(2)
C4 0.061(3) 0.040(3) 0.056(3) 0.011(2) -0.012(2) 0.012(2)
C5 0.049(3) 0.049(3) 0.051(3) 0.008(2) -0.012(2) 0.011(2)
C6 0.044(2) 0.034(2) 0.037(2) 0.0012(18) -0.0043(19) 0.0047(19)
C7 0.036(2) 0.047(3) 0.041(2) -0.003(2) -0.0089(19) 0.008(2)
C8 0.040(3) 0.051(3) 0.052(3) -0.004(2) 0.001(2) -0.012(2)
C9 0.031(2) 0.044(3) 0.054(3) -0.003(2) 0.007(2) -0.0014(19)
C10 0.050(3) 0.054(3) 0.080(4) -0.014(3) 0.019(3) 0.002(2)
C11 0.034(3) 0.069(4) 0.082(4) -0.008(3) 0.012(2) -0.013(2)
C12 0.040(3) 0.046(3) 0.065(3) 0.004(2) 0.010(2) -0.012(2)
C13 0.040(2) 0.038(2) 0.038(2) 0.0046(18) 0.0144(19) 0.0055(19)
C14 0.037(2) 0.032(2) 0.036(2) 0.0032(17) 0.0040(18) 0.0027(18)
C15 0.055(3) 0.048(3) 0.033(2) 0.000(2) 0.004(2) 0.003(2)
C16 0.058(3) 0.052(3) 0.033(2) 0.001(2) -0.003(2) 0.005(2)
C17 0.046(3) 0.040(2) 0.048(3) 0.000(2) -0.006(2) 0.003(2)
C18 0.031(2) 0.030(2) 0.041(2) 0.0014(17) 0.0002(18) 0.0025(17)
C19 0.038(2) 0.0229(19) 0.034(2) 0.0008(16) 0.0018(17) 0.0044(16)
C20 0.023(2) 0.062(3) 0.071(3) 0.016(3) 0.001(2) 0.001(2)
C21 0.058(4) 0.075(5) 0.207(9) 0.078(5) -0.013(5) -0.025(3)
C22 0.050(3) 0.046(3) 0.045(3) -0.004(2) 0.017(2) -0.011(2)
C23 0.048(3) 0.037(3) 0.053(3) 0.007(2) -0.014(2) 0.001(2)
C24 0.044(3) 0.038(3) 0.045(3) 0.010(2) -0.009(2) -0.003(2)
C25 0.042(3) 0.050(3) 0.051(3) -0.009(2) 0.008(2) 0.006(2)
C26 0.042(3) 0.082(4) 0.050(3) 0.001(3) 0.006(2) -0.024(3)
C27 0.043(3) 0.077(4) 0.037(3) 0.002(2) 0.007(2) -0.019(3)
O1 0.0384(16) 0.0287(15) 0.0389(16) 0.0109(12) 0.0030(12) 0.0019(12)
O2 0.0284(14) 0.0408(16) 0.0313(14) 0.0060(12) -0.0002(11) 0.0025(12)
O3 0.0420(19) 0.0448(18) 0.081(3) 0.0302(18) 0.0010(17) -0.0041(16)
O4 0.0261(14) 0.0490(18) 0.0478(18) 0.0142(14) 0.0028(13) 0.0054(13)
N1 0.0352(19) 0.040(2) 0.045(2) -0.0014(16) 0.0028(16) -0.0009(16)
N2 0.0319(18) 0.0321(18) 0.047(2) 0.0042(16) 0.0056(16) -0.0002(15)
N3 0.060(3) 0.042(2) 0.058(3) -0.0063(19) 0.009(2) -0.002(2)
N4 0.062(3) 0.028(2) 0.055(2) 0.0004(17) 0.0018(19) -0.0051(19)
N5 0.053(3) 0.047(3) 0.076(3) -0.013(2) 0.005(2) 0.013(2)
N6 0.053(3) 0.042(2) 0.107(4) -0.011(2) 0.026(3) 0.006(2)
N7 0.064(3) 0.069(3) 0.043(2) 0.004(2) 0.016(2) -0.017(2)
N8 0.049(2) 0.031(2) 0.066(3) -0.0031(19) 0.001(2) 0.0029(17)
N9 0.133(5) 0.033(2) 0.051(3) -0.0042(19) -0.014(3) 0.014(3)
N10 0.042(2) 0.059(3) 0.054(2) 0.008(2) 0.0077(19) -0.008(2)
N11 0.079(4) 0.226(8) 0.043(3) -0.013(4) 0.013(3) -0.089(4)

loop_
_atom_type_symbol
_atom_type_description
_atom_type_scat_dispersion_real
_atom_type_scat_dispersion_imag
_atom_type_scat_source
C C 0.0033 0.0016 'International Tables Vol C Tables 4.2.6.8 and 6.1.1.4'
H H 0.0000 0.0000 'International Tables Vol C Tables 4.2.6.8 and 6.1.1.4'
N N 0.0061 0.0033 'International Tables Vol C Tables 4.2.6.8 and 6.1.1.4'
O O 0.0106 0.0060 'International Tables Vol C Tables 4.2.6.8 and 6.1.1.4'
Cu Cu 0.3201 1.2651 'International Tables Vol C Tables 4.2.6.8 and 6.1.1.4'
Dy Dy -0.1892 4.4098 'International Tables Vol C Tables 4.2.6.8 and 6.1.1.4'

loop_
_geom_angle_atom_site_label_1
_geom_angle_atom_site_label_2
_geom_angle_atom_site_label_3
_geom_angle
_geom_angle_site_symmetry_1
_geom_angle_site_symmetry_3
O2 Cu1 O1 81.21(11) . .
O2 Cu1 N2 90.58(13) . .
O1 Cu1 N2 170.95(13) . .
O2 Cu1 N1 165.20(14) . .
O1 Cu1 N1 91.43(14) . .
N2 Cu1 N1 95.69(15) . .
O2 Cu1 N3 98.60(14) . .
O1 Cu1 N3 88.41(13) . .
N2 Cu1 N3 96.63(15) . .
N1 Cu1 N3 93.98(15) . .
O2 Cu1 Dy1 40.97(8) . .
O1 Cu1 Dy1 41.03(8) . .
N2 Cu1 Dy1 130.20(10) . .
N1 Cu1 Dy1 128.72(11) . .
N3 Cu1 Dy1 100.79(11) . .
O2 Dy1 O1 66.76(9) . .
O2 Dy1 N5 100.53(13) . .
O1 Dy1 N5 141.56(12) . .
O2 Dy1 N8 76.12(12) . .
O1 Dy1 N8 81.39(12) . .
N5 Dy1 N8 132.66(14) . .
O2 Dy1 N10 140.31(11) . .
O1 Dy1 N10 136.49(12) . .
N5 Dy1 N10 76.91(14) . .
N8 Dy1 N10 77.39(14) . .
O2 Dy1 N7 142.55(12) . .
O1 Dy1 N7 89.11(13) . .
N5 Dy1 N7 80.43(15) . .
N8 Dy1 N7 130.19(14) . .
N10 Dy1 N7 76.80(14) . .
O2 Dy1 N4 71.83(12) . .
O1 Dy1 N4 71.43(11) . .
N5 Dy1 N4 70.14(14) . .
N8 Dy1 N4 144.07(14) . .
N10 Dy1 N4 138.50(14) . .
N7 Dy1 N4 73.50(13) . .
O2 Dy1 O4 63.19(9) . .
O1 Dy1 O4 125.61(9) . .
N5 Dy1 O4 69.20(12) . .
N8 Dy1 O4 67.49(12) . .
N10 Dy1 O4 79.55(11) . .
N7 Dy1 O4 144.95(13) . .
N4 Dy1 O4 110.21(11) . .
O2 Dy1 O3 117.76(10) . .
O1 Dy1 O3 60.80(9) . .
N5 Dy1 O3 141.53(13) . .
N8 Dy1 O3 65.46(13) . .
N10 Dy1 O3 75.84(12) . .
N7 Dy1 O3 67.29(13) . .
N4 Dy1 O3 116.84(12) . .
O4 Dy1 O3 130.39(11) . .
O2 Dy1 Cu1 33.61(6) . .
O1 Dy1 Cu1 33.75(6) . .
N5 Dy1 Cu1 121.67(11) . .
N8 Dy1 Cu1 81.28(10) . .
N10 Dy1 Cu1 158.29(10) . .
N7 Dy1 Cu1 115.10(11) . .
N4 Dy1 Cu1 63.03(9) . .
O4 Dy1 Cu1 96.04(6) . .
O3 Dy1 Cu1 91.70(7) . .
O1 C1 C6 123.5(4) . .
O1 C1 C2 118.4(4) . .
C6 C1 C2 118.1(4) . .
C3 C2 O3 125.3(4) . .
C3 C2 C1 121.0(4) . .
O3 C2 C1 113.7(4) . .
C2 C3 C4 120.0(4) . .
C2 C3 H3 120.0 . .
C4 C3 H3 120.0 . .
C5 C4 C3 120.4(4) . .
C5 C4 H4 119.8 . .
C3 C4 H4 119.8 . .
C4 C5 C6 121.2(4) . .
C4 C5 H5 119.4 . .
C6 C5 H5 119.4 . .
C1 C6 C5 119.2(4) . .
C1 C6 C7 122.3(4) . .
C5 C6 C7 118.5(4) . .
N1 C7 C6 127.9(4) . .
N1 C7 H7 116.1 . .
C6 C7 H7 116.1 . .
N1 C8 C9 113.9(4) . .
N1 C8 H8A 108.8 . .
C9 C8 H8A 108.8 . .
N1 C8 H8B 108.8 . .
C9 C8 H8B 108.8 . .
H8A C8 H8B 107.7 . .
C10 C9 C12 111.3(4) . .
C10 C9 C8 111.8(4) . .
C12 C9 C8 110.6(4) . .
C10 C9 C11 110.7(4) . .
C12 C9 C11 106.1(4) . .
C8 C9 C11 106.0(4) . .
C9 C10 H10A 109.5 . .
C9 C10 H10B 109.5 . .
H10A C10 H10B 109.5 . .
C9 C10 H10C 109.5 . .
H10A C10 H10C 109.5 . .
H10B C10 H10C 109.5 . .
C9 C11 H11A 109.5 . .
C9 C11 H11B 109.5 . .
H11A C11 H11B 109.5 . .
C9 C11 H11C 109.5 . .
H11A C11 H11C 109.5 . .
H11B C11 H11C 109.5 . .
N2 C12 C9 115.5(4) . .
N2 C12 H12A 108.4 . .
C9 C12 H12A 108.4 . .
N2 C12 H12B 108.4 . .
C9 C12 H12B 108.4 . .
H12A C12 H12B 107.5 . .
N2 C13 C14 127.5(4) . .
N2 C13 H13 116.2 . .
C14 C13 H13 116.2 . .
C19 C14 C15 120.1(4) . .
C19 C14 C13 121.9(4) . .
C15 C14 C13 117.6(4) . .
C16 C15 C14 119.3(4) . .
C16 C15 H15 120.3 . .
C14 C15 H15 120.3 . .
C17 C16 C15 121.3(4) . .
C17 C16 H16 119.3 . .
C15 C16 H16 119.3 . .
C16 C17 C18 120.5(4) . .
C16 C17 H17 119.7 . .
C18 C17 H17 119.7 . .
O4 C18 C17 126.1(4) . .
O4 C18 C19 113.9(3) . .
C17 C18 C19 120.0(4) . .
O2 C19 C14 123.5(4) . .
O2 C19 C18 117.8(4) . .
C14 C19 C18 118.6(4) . .
O4 C20 H20A 109.5 . .
O4 C20 H20B 109.5 . .
H20A C20 H20B 109.5 . .
O4 C20 H20C 109.5 . .
H20A C20 H20C 109.5 . .
H20B C20 H20C 109.5 . .
O3 C21 H21A 109.5 . .
O3 C21 H21B 109.5 . .
H21A C21 H21B 109.5 . .
O3 C21 H21C 109.5 . .
H21A C21 H21C 109.5 . .
H21B C21 H21C 109.5 . .
N3 C22 N6 171.3(5) . 2_546
N8 C23 N9 174.6(5) . .
N4 C24 N9 172.9(6) . 2_556
N5 C25 N6 171.9(6) . .
N7 C26 N11 173.9(6) . 3_557
N10 C27 N11 172.4(6) . .
C1 O1 Cu1 121.2(3) . .
C1 O1 Dy1 131.3(3) . .
Cu1 O1 Dy1 105.21(11) . .
C19 O2 Cu1 123.7(2) . .
C19 O2 Dy1 126.7(2) . .
Cu1 O2 Dy1 105.42(11) . .
C2 O3 C21 116.2(4) . .
C2 O3 Dy1 115.0(2) . .
C21 O3 Dy1 128.6(3) . .
C18 O4 C20 117.3(3) . .
C18 O4 Dy1 117.2(2) . .
C20 O4 Dy1 125.5(3) . .
C7 N1 C8 117.6(4) . .
C7 N1 Cu1 121.3(3) . .
C8 N1 Cu1 121.1(3) . .
C13 N2 C12 115.3(4) . .
C13 N2 Cu1 120.9(3) . .
C12 N2 Cu1 123.7(3) . .
C22 N3 Cu1 139.6(4) . .
C24 N4 Dy1 154.8(4) . .
C25 N5 Dy1 163.3(4) . .
C25 N6 C22 123.8(4) . 2_556
C26 N7 Dy1 164.9(4) . .
C23 N8 Dy1 168.5(4) . .
C24 N9 C23 119.3(4) 2_546 .
C27 N10 Dy1 163.7(4) . .
C27 N11 C26 121.9(5) . 3_557

loop_
_geom_bond_atom_site_label_1
_geom_bond_atom_site_label_2
_geom_bond_distance
_geom_bond_site_symmetry_2
Cu1 O2 1.952(3) .
Cu1 O1 1.958(3) .
Cu1 N2 1.971(3) .
Cu1 N1 1.976(4) .
Cu1 N3 2.350(4) .
Cu1 Dy1 3.4003(6) .
Dy1 O2 2.313(3) .
Dy1 O1 2.313(3) .
Dy1 N5 2.445(4) .
Dy1 N8 2.448(4) .
Dy1 N10 2.451(4) .
Dy1 N7 2.455(4) .
Dy1 N4 2.490(4) .
Dy1 O4 2.582(3) .
Dy1 O3 2.750(3) .
C1 O1 1.321(4) .
C1 C6 1.403(6) .
C1 C2 1.407(6) .
C2 C3 1.375(6) .
C2 O3 1.377(5) .
C3 C4 1.379(6) .
C3 H3 0.9300 .
C4 C5 1.350(7) .
C4 H4 0.9300 .
C5 C6 1.406(6) .
C5 H5 0.9300 .
C6 C7 1.433(6) .
C7 N1 1.277(5) .
C7 H7 0.9300 .
C8 N1 1.469(5) .
C8 C9 1.524(6) .
C8 H8A 0.9700 .
C8 H8B 0.9700 .
C9 C10 1.512(6) .
C9 C12 1.519(6) .
C9 C11 1.534(6) .
C10 H10A 0.9600 .
C10 H10B 0.9600 .
C10 H10C 0.9600 .
C11 H11A 0.9600 .
C11 H11B 0.9600 .
C11 H11C 0.9600 .
C12 N2 1.477(5) .
C12 H12A 0.9700 .
C12 H12B 0.9700 .
C13 N2 1.298(5) .
C13 C14 1.439(6) .
C13 H13 0.9300 .
C14 C19 1.397(6) .
C14 C15 1.406(6) .
C15 C16 1.370(6) .
C15 H15 0.9300 .
C16 C17 1.360(6) .
C16 H16 0.9300 .
C17 C18 1.382(6) .
C17 H17 0.9300 .
C18 O4 1.362(5) .
C18 C19 1.404(5) .
C19 O2 1.328(4) .
C20 O4 1.433(5) .
C20 H20A 0.9600 .
C20 H20B 0.9600 .
C20 H20C 0.9600 .
C21 O3 1.418(6) .
C21 H21A 0.9600 .
C21 H21B 0.9600 .
C21 H21C 0.9600 .
C22 N3 1.152(6) .
C22 N6 1.312(6) 2_546
C23 N8 1.130(6) .
C23 N9 1.306(6) .
C24 N4 1.123(5) .
C24 N9 1.306(6) 2_556
C25 N5 1.138(6) .
C25 N6 1.292(6) .
C26 N7 1.127(6) .
C26 N11 1.304(7) 3_557
C27 N10 1.126(6) .
C27 N11 1.273(6) .
N6 C22 1.312(6) 2_556
N9 C24 1.306(6) 2_546
N11 C26 1.304(7) 3_557
